data_7125400
loop_
_publ_author_name
'Zhan, Shun-Ze'
'Li, Jing-Hong'
'Zhang, Guo-Hui'
'Liu, Xiao-Wei'
'Li, Mian'
'Zheng, Ji'
'Ng, Seik Weng'
'Li, Dan'

_publ_section_title
;
 A luminescent edge-interlocked prismatic heteroleptic metallocage
 assembled through a ligand replacement reaction.
;
_journal_issue 80
_journal_name_full 'Chemical communications (Cambridge, England)'
_journal_page_first 11992
_journal_page_last 11995
_journal_paper_doi 10.1039/c9cc05236d
_journal_volume 55
_journal_year 2019
_chemical_formula_moiety '[Cu6 (C18 H20 N4)2  (C22 H20 N4 S3), 0.167(C4 H8 O)'
_chemical_formula_sum 'C58.667 H61.333 Cu6 N12 O0.167 S3'
_chemical_formula_weight 1414.61
_space_group_crystal_system orthorhombic
_space_group_IT_number 68
_space_group_name_Hall '-C 2a 2ac'
_space_group_name_H-M_alt 'C c c a :2'
_atom_sites_solution_hydrogens geom
_audit_creation_method SHELXL-2014/7
_audit_update_record
;
2019-06-04 deposited with the CCDC.	2019-08-28 downloaded from the CCDC.
;
_cell_angle_alpha 90
_cell_angle_beta 90
_cell_angle_gamma 90
_cell_formula_units_Z 24
_cell_length_a 33.7880(2)
_cell_length_b 23.8727(1)
_cell_length_c 44.3077(2)
_cell_measurement_reflns_used 76591
_cell_measurement_temperature 100(2)
_cell_measurement_theta_max 69.6230
_cell_measurement_theta_min 2.4630
_cell_volume 35739.1(3)
_computing_cell_refinement 'CrysAlisPro 1.171.39.7e (Rigaku OD, 2015)'
_computing_data_collection 'CrysAlisPro 1.171.39.7e (Rigaku OD, 2015)'
_computing_data_reduction 'CrysAlisPro 1.171.39.7e (Rigaku OD, 2015)'
_computing_structure_refinement 'SHELXL-2014/7 (Sheldrick, 2014)'
_computing_structure_solution 'ShelXT (Sheldrick, 2015)'
_diffrn_ambient_temperature 100(2)
_diffrn_measured_fraction_theta_full 0.993
_diffrn_measured_fraction_theta_max 0.989
_diffrn_measurement_device_type 'Rigaku XtaLAB'
_diffrn_measurement_method 'phi and omega scans'
_diffrn_radiation_type CuK\a
_diffrn_radiation_wavelength 1.54184
_diffrn_reflns_av_R_equivalents 0.0246
_diffrn_reflns_av_unetI/netI 0.0095
_diffrn_reflns_Laue_measured_fraction_full 0.993
_diffrn_reflns_Laue_measured_fraction_max 0.989
_diffrn_reflns_limit_h_max 40
_diffrn_reflns_limit_h_min -40
_diffrn_reflns_limit_k_max 23
_diffrn_reflns_limit_k_min -28
_diffrn_reflns_limit_l_max 53
_diffrn_reflns_limit_l_min -53
_diffrn_reflns_number 151140
_diffrn_reflns_point_group_measured_fraction_full 0.993
_diffrn_reflns_point_group_measured_fraction_max 0.989
_diffrn_reflns_theta_full 67.684
_diffrn_reflns_theta_max 69.739
_diffrn_reflns_theta_min 3.019
_diffrn_source 'fine-focus sealed tube'
_exptl_absorpt_coefficient_mu 3.705
_exptl_absorpt_correction_T_max 0.992
_exptl_absorpt_correction_T_min 0.561
_exptl_absorpt_correction_type gaussian
_exptl_absorpt_process_details
;
CrysAlisPro 1.171.39.7e (Rigaku Oxford Diffraction, 2015)
Empirical absorption correction using spherical harmonics,
 implemented in SCALE3 ABSPACK scaling algorithm.
;
_exptl_crystal_colour colorless
_exptl_crystal_density_diffrn 1.577
_exptl_crystal_description prism
_exptl_crystal_F_000 17296
_exptl_crystal_size_max 0.200
_exptl_crystal_size_mid 0.150
_exptl_crystal_size_min 0.100
_refine_diff_density_max 1.402
_refine_diff_density_min -0.945
_refine_diff_density_rms 0.085
_refine_ls_extinction_method none
_refine_ls_goodness_of_fit_ref 1.018
_refine_ls_hydrogen_treatment constr
_refine_ls_matrix_type full
_refine_ls_number_parameters 1178
_refine_ls_number_reflns 16702
_refine_ls_number_restraints 260
_refine_ls_restrained_S_all 1.041
_refine_ls_R_factor_all 0.0806
_refine_ls_R_factor_gt 0.0703
_refine_ls_shift/su_max 0.001
_refine_ls_shift/su_mean 0.001
_refine_ls_structure_factor_coef Fsqd
_refine_ls_weighting_details 'w=1/[\s^2^(Fo^2^)+(0.0995P)^2^+169.8632P] where P=(Fo^2^+2Fc^2^)/3'
_refine_ls_weighting_scheme calc
_refine_ls_wR_factor_gt 0.1881
_refine_ls_wR_factor_ref 0.2023
_reflns_number_gt 14259
_reflns_number_total 16702
_reflns_threshold_expression 'I > 2\s(I)'
_cod_data_source_file c9cc05236d2.cif
_cod_data_source_block small
_cod_original_sg_symbol_Hall '-C 2b 2bc'
_cod_original_sg_symbol_H-M 'C c c a'
_cod_database_code 7125400
_shelx_shelxl_version_number 2014/7
_shelx_estimated_absorpt_t_min 0.524
_shelx_estimated_absorpt_t_max 0.708

loop_
_space_group_symop_operation_xyz
'x, y, z'
'-x+1/2, -y, z'
'-x, y, -z+1/2'
'x+1/2, -y, -z+1/2'
'x+1/2, y+1/2, z'
'-x+1, -y+1/2, z'
'-x+1/2, y+1/2, -z+1/2'
'x+1, -y+1/2, -z+1/2'
'-x, -y, -z'
'x-1/2, y, -z'
'x, -y, z-1/2'
'-x-1/2, y, z-1/2'
'-x+1/2, -y+1/2, -z'
'x, y+1/2, -z'
'x+1/2, -y+1/2, z-1/2'
'-x, y+1/2, z-1/2'

loop_
_atom_site_label
_atom_site_type_symbol
_atom_site_fract_x
_atom_site_fract_y
_atom_site_fract_z
_atom_site_U_iso_or_equiv
_atom_site_adp_type
_atom_site_occupancy
_atom_site_site_symmetry_order
_atom_site_calc_flag
_atom_site_refinement_flags_posn
_atom_site_refinement_flags_adp
_atom_site_refinement_flags_occupancy
_atom_site_disorder_assembly
_atom_site_disorder_group
Cu1 Cu 0.63448(10) 0.44024(13) 0.66295(7) 0.0746(7) Uani 0.6487(15) 1 d . . P A 1
Cu2 Cu 0.59738(7) 0.50316(8) 0.61722(5) 0.0912(6) Uani 0.6487(15) 1 d . . P A 1
Cu3 Cu 0.56838(10) 0.36971(15) 0.62861(7) 0.0525(4) Uani 0.6487(15) 1 d . . P A 1
Cu4 Cu 0.75345(5) 0.29512(9) 0.53713(3) 0.0810(5) Uani 0.6487(15) 1 d . . P A 1
Cu5 Cu 0.69616(6) 0.33735(6) 0.48395(3) 0.0693(4) Uani 0.6487(15) 1 d . . P A 1
Cu6 Cu 0.66132(13) 0.2554(2) 0.53353(11) 0.0831(15) Uani 0.6487(15) 1 d . . P A 1
S1 S 0.71340(9) 0.64894(11) 0.66971(6) 0.0911(8) Uani 0.6487(15) 1 d . . P A 1
S2 S 0.8585(3) 0.6329(4) 0.5843(2) 0.0657(17) Uani 0.6487(15) 1 d . . P A 1
S3 S 0.83778(7) 0.46568(13) 0.47237(5) 0.0833(7) Uani 0.6487(15) 1 d . . P A 1
C1 C 0.7053(3) 0.5218(4) 0.70210(15) 0.112(4) Uani 0.6487(15) 1 d D U P A 1
H1A H 0.6977 0.4835 0.7075 0.168 Uiso 0.6487(15) 1 calc R U P A 1
H1B H 0.7335 0.5228 0.6970 0.168 Uiso 0.6487(15) 1 calc R U P A 1
H1C H 0.7002 0.5468 0.7192 0.168 Uiso 0.6487(15) 1 calc R U P A 1
C2 C 0.68154(15) 0.5407(2) 0.67541(9) 0.087(3) Uani 0.6487(15) 1 d DG . P A 1
C3 C 0.68286(13) 0.59050(17) 0.66096(11) 0.083(3) Uani 0.6487(15) 1 d DG . P A 1
C4 C 0.65629(14) 0.58901(16) 0.63822(10) 0.074(2) Uani 0.6487(15) 1 d DG . P A 1
N2 N 0.63855(14) 0.53835(19) 0.63861(10) 0.0647(16) Uani 0.6487(15) 1 d DG . P A 1
N1 N 0.65416(17) 0.50852(15) 0.66160(11) 0.081(2) Uani 0.6487(15) 1 d DG . P A 1
C5 C 0.6471(2) 0.6339(3) 0.61576(17) 0.083(2) Uani 0.6487(15) 1 d D U P A 1
H5A H 0.6265 0.6208 0.6019 0.124 Uiso 0.6487(15) 1 calc R U P A 1
H5B H 0.6379 0.6675 0.6264 0.124 Uiso 0.6487(15) 1 calc R U P A 1
H5C H 0.6711 0.6430 0.6043 0.124 Uiso 0.6487(15) 1 calc R U P A 1
C6 C 0.75424(15) 0.6406(2) 0.64473(12) 0.0629(16) Uani 0.6487(15) 1 d G . P A 1
C7 C 0.76429(14) 0.58969(15) 0.63163(11) 0.0604(15) Uani 0.6487(15) 1 d G . P A 1
H7 H 0.7493 0.5571 0.6361 0.072 Uiso 0.6487(15) 1 calc R U P A 1
C8 C 0.79633(14) 0.58643(16) 0.61203(10) 0.0558(14) Uani 0.6487(15) 1 d G . P A 1
H8 H 0.8032 0.5516 0.6031 0.067 Uiso 0.6487(15) 1 calc R U P A 1
C9 C 0.81832(13) 0.6341(2) 0.60553(10) 0.0514(15) Uani 0.6487(15) 1 d G . P A 1
C10 C 0.80827(17) 0.68510(18) 0.61863(13) 0.0596(15) Uani 0.6487(15) 1 d G . P A 1
H10 H 0.8233 0.7177 0.6142 0.072 Uiso 0.6487(15) 1 calc R U P A 1
C11 C 0.77623(19) 0.68836(16) 0.63823(14) 0.073(2) Uani 0.6487(15) 1 d G . P A 1
H11 H 0.7694 0.7232 0.6472 0.087 Uiso 0.6487(15) 1 calc R U P A 1
C12 C 0.85024(16) 0.5859(2) 0.55175(11) 0.0496(15) Uani 0.6487(15) 1 d G . P A 1
C13 C 0.81269(13) 0.5710(2) 0.54180(10) 0.0574(14) Uani 0.6487(15) 1 d G . P A 1
H13 H 0.7899 0.5859 0.5514 0.069 Uiso 0.6487(15) 1 calc R U P A 1
C14 C 0.80846(12) 0.5341(2) 0.51772(11) 0.0648(16) Uani 0.6487(15) 1 d G . P A 1
H14 H 0.7828 0.5239 0.5109 0.078 Uiso 0.6487(15) 1 calc R U P A 1
C15 C 0.84179(16) 0.5122(2) 0.50361(10) 0.0669(17) Uani 0.6487(15) 1 d G . P A 1
C16 C 0.87934(13) 0.5272(3) 0.51356(13) 0.0681(15) Uani 0.6487(15) 1 d G . P A 1
H16 H 0.9021 0.5122 0.5039 0.082 Uiso 0.6487(15) 1 calc R U P A 1
C17 C 0.88357(12) 0.5641(2) 0.53764(14) 0.062(2) Uani 0.6487(15) 1 d G . P A 1
H17 H 0.9092 0.5743 0.5444 0.074 Uiso 0.6487(15) 1 calc R U P A 1
C18 C 0.8379(2) 0.3754(4) 0.53118(17) 0.114(4) Uani 0.6487(15) 1 d D U P A 1
H18A H 0.8589 0.4020 0.5260 0.170 Uiso 0.6487(15) 1 calc R U P A 1
H18B H 0.8281 0.3835 0.5515 0.170 Uiso 0.6487(15) 1 calc R U P A 1
H18C H 0.8485 0.3372 0.5305 0.170 Uiso 0.6487(15) 1 calc R U P A 1
C19 C 0.80470(13) 0.3808(2) 0.50893(10) 0.081(2) Uani 0.6487(15) 1 d DG . P A 1
C20 C 0.80115(14) 0.41509(18) 0.48485(10) 0.078(2) Uani 0.6487(15) 1 d DG . P A 1
C21 C 0.76595(15) 0.40457(18) 0.47161(8) 0.072(2) Uani 0.6487(15) 1 d DG . P A 1
N4 N 0.74773(13) 0.36380(19) 0.48751(10) 0.0707(16) Uani 0.6487(15) 1 d DG . P A 1
N3 N 0.77169(16) 0.34912(19) 0.51057(9) 0.0760(18) Uani 0.6487(15) 1 d DG . P A 1
C22 C 0.7478(3) 0.4312(3) 0.44443(14) 0.083(2) Uani 0.6487(15) 1 d D U P A 1
H22A H 0.7659 0.4596 0.4363 0.124 Uiso 0.6487(15) 1 calc R U P A 1
H22B H 0.7429 0.4025 0.4290 0.124 Uiso 0.6487(15) 1 calc R U P A 1
H22C H 0.7227 0.4489 0.4501 0.124 Uiso 0.6487(15) 1 calc R U P A 1
C23 C 0.5420(3) 0.5435(3) 0.5595(2) 0.104(3) Uani 0.6487(15) 1 d D U P A 1
H23A H 0.5227 0.5507 0.5435 0.155 Uiso 0.6487(15) 1 calc R U P A 1
H23B H 0.5392 0.5718 0.5754 0.155 Uiso 0.6487(15) 1 calc R U P A 1
H23C H 0.5688 0.5451 0.5511 0.155 Uiso 0.6487(15) 1 calc R U P A 1
C24 C 0.53470(18) 0.48616(18) 0.57270(11) 0.094(4) Uani 0.6487(15) 1 d DG . P A 1
C25 C 0.50710(15) 0.4475(2) 0.56553(10) 0.0845(16) Uani 0.6487(15) 1 d DG . P A 1
C26 C 0.51244(17) 0.40272(19) 0.58368(13) 0.080(3) Uani 0.6487(15) 1 d DG . P A 1
N6 N 0.54333(19) 0.4137(2) 0.60208(14) 0.081(2) Uani 0.6487(15) 1 d DG . P A 1
N5 N 0.55709(17) 0.4653(2) 0.59529(14) 0.075(2) Uani 0.6487(15) 1 d DG . P A 1
C27 C 0.4906(3) 0.3481(3) 0.5858(2) 0.092(3) Uani 0.6487(15) 1 d D U P A 1
H27A H 0.4692 0.3474 0.5709 0.138 Uiso 0.6487(15) 1 calc R U P A 1
H27B H 0.5089 0.3171 0.5819 0.138 Uiso 0.6487(15) 1 calc R U P A 1
H27C H 0.4793 0.3441 0.6061 0.138 Uiso 0.6487(15) 1 calc R U P A 1
C28 C 0.4756(2) 0.4531(3) 0.54151(14) 0.094(3) Uani 0.6487(15) 1 d D . P A 1
H28A H 0.4496 0.4554 0.5517 0.113 Uiso 0.6487(15) 1 calc R U P A 1
H28B H 0.4798 0.4892 0.5310 0.113 Uiso 0.6487(15) 1 calc R U P A 1
C29 C 0.47331(17) 0.4075(2) 0.51795(14) 0.087(3) Uani 0.6487(15) 1 d DG . P A 1
C30 C 0.43704(14) 0.3826(3) 0.51177(16) 0.094(3) Uani 0.6487(15) 1 d DG . P A 1
H30 H 0.4141 0.3938 0.5226 0.113 Uiso 0.6487(15) 1 calc R U P A 1
C31 C 0.43436(14) 0.3412(3) 0.48978(19) 0.122(5) Uani 0.6487(15) 1 d G . P A 1
H31 H 0.4096 0.3242 0.4856 0.147 Uiso 0.6487(15) 1 calc R U P A 1
C32 C 0.46795(18) 0.3248(3) 0.47398(16) 0.103(3) Uani 0.6487(15) 1 d DG . P A 1
H32 H 0.4661 0.2965 0.4590 0.124 Uiso 0.6487(15) 1 calc R U P A 1
C33 C 0.50422(14) 0.3498(2) 0.48016(13) 0.073(2) Uani 0.6487(15) 1 d DG . P A 1
C34 C 0.50691(14) 0.3911(2) 0.50215(14) 0.0706(15) Uani 0.6487(15) 1 d DG . P A 1
H34 H 0.5317 0.4082 0.5064 0.085 Uiso 0.6487(15) 1 calc R U P A 1
C35 C 0.53979(17) 0.3369(3) 0.46166(15) 0.086(2) Uani 0.6487(15) 1 d D . P A 1
H35A H 0.5439 0.3691 0.4479 0.103 Uiso 0.6487(15) 1 calc R U P A 1
H35B H 0.5331 0.3043 0.4488 0.103 Uiso 0.6487(15) 1 calc R U P A 1
C36 C 0.6214(3) 0.3676(3) 0.43443(13) 0.087(3) Uani 0.6487(15) 1 d D U P A 1
H36A H 0.5960 0.3759 0.4247 0.131 Uiso 0.6487(15) 1 calc R U P A 1
H36B H 0.6357 0.4026 0.4381 0.131 Uiso 0.6487(15) 1 calc R U P A 1
H36C H 0.6372 0.3434 0.4212 0.131 Uiso 0.6487(15) 1 calc R U P A 1
C37 C 0.61415(15) 0.33841(18) 0.46370(8) 0.071(2) Uani 0.6487(15) 1 d DG . P A 1
C38 C 0.57918(12) 0.32438(18) 0.47633(10) 0.072(2) Uani 0.6487(15) 1 d DG . P A 1
C39 C 0.58670(13) 0.29868(19) 0.50286(10) 0.066(2) Uani 0.6487(15) 1 d DG . P A 1
N8 N 0.62633(13) 0.2968(2) 0.50662(9) 0.0634(17) Uani 0.6487(15) 1 d DG . P A 1
N7 N 0.64330(12) 0.3214(2) 0.48241(10) 0.075(2) Uani 0.6487(15) 1 d DG . P A 1
C40 C 0.5594(3) 0.2744(3) 0.52646(18) 0.086(3) Uani 0.6487(15) 1 d D U P A 1
H40A H 0.5751 0.2588 0.5430 0.129 Uiso 0.6487(15) 1 calc R U P A 1
H40B H 0.5420 0.3039 0.5343 0.129 Uiso 0.6487(15) 1 calc R U P A 1
H40C H 0.5433 0.2447 0.5174 0.129 Uiso 0.6487(15) 1 calc R U P A 1
C41 C 0.5730(3) 0.2351(4) 0.6538(2) 0.081(3) Uani 0.6487(15) 1 d D U P A 1
H41A H 0.5551 0.2524 0.6391 0.121 Uiso 0.6487(15) 1 calc R U P A 1
H41B H 0.5887 0.2060 0.6438 0.121 Uiso 0.6487(15) 1 calc R U P A 1
H41C H 0.5575 0.2183 0.6701 0.121 Uiso 0.6487(15) 1 calc R U P A 1
C42 C 0.6000(2) 0.2786(3) 0.66644(14) 0.065(2) Uani 0.6487(15) 1 d DG . P A 1
C43 C 0.6293(2) 0.2751(3) 0.68707(14) 0.078(2) Uani 0.6487(15) 1 d DG . P A 1
C44 C 0.64484(16) 0.3267(3) 0.69070(14) 0.072(2) Uani 0.6487(15) 1 d DG . P A 1
N10 N 0.62517(19) 0.3622(3) 0.67232(16) 0.0588(19) Uani 0.6487(15) 1 d DG . P A 1
N9 N 0.59744(19) 0.3325(3) 0.65733(14) 0.0551(16) Uani 0.6487(15) 1 d DG . P A 1
C45 C 0.6778(2) 0.3457(5) 0.7105(2) 0.089(3) Uani 0.6487(15) 1 d D U P A 1
H45A H 0.6881 0.3137 0.7220 0.134 Uiso 0.6487(15) 1 calc R U P A 1
H45B H 0.6990 0.3615 0.6981 0.134 Uiso 0.6487(15) 1 calc R U P A 1
H45C H 0.6680 0.3743 0.7246 0.134 Uiso 0.6487(15) 1 calc R U P A 1
C46 C 0.6434(4) 0.2229(5) 0.7037(2) 0.111(3) Uani 0.6487(15) 1 d D . P A 1
H46A H 0.6453 0.2323 0.7254 0.133 Uiso 0.6487(15) 1 calc R U P A 1
H46B H 0.6226 0.1939 0.7017 0.133 Uiso 0.6487(15) 1 calc R U P A 1
C47 C 0.6823(3) 0.1968(5) 0.6943(2) 0.077(3) Uani 0.6487(15) 1 d DG . P A 1
C48 C 0.7159(4) 0.2010(7) 0.7122(2) 0.089(3) Uani 0.6487(15) 1 d DG . P A 1
H38 H 0.7140 0.2161 0.7320 0.106 Uiso 0.6487(15) 1 calc R U P A 1
C49 C 0.7522(3) 0.1830(7) 0.7012(3) 0.104(3) Uani 0.6487(15) 1 d G . P A 1
H49 H 0.7752 0.1858 0.7135 0.125 Uiso 0.6487(15) 1 calc R U P A 1
C50 C 0.7550(3) 0.1608(5) 0.6723(3) 0.089(3) Uani 0.6487(15) 1 d DG . P A 1
H50 H 0.7799 0.1485 0.6648 0.107 Uiso 0.6487(15) 1 calc R U P A 1
C51 C 0.7214(3) 0.1566(5) 0.65434(19) 0.086(3) Uani 0.6487(15) 1 d DG . P A 1
C52 C 0.6850(3) 0.1746(6) 0.6653(2) 0.0845(16) Uani 0.6487(15) 1 d DG . P A 1
H52 H 0.6620 0.1718 0.6531 0.101 Uiso 0.6487(15) 1 calc R U P A 1
C53 C 0.7229(5) 0.1319(5) 0.62310(18) 0.119(4) Uani 0.6487(15) 1 d D . P A 1
H53A H 0.7018 0.1032 0.6213 0.143 Uiso 0.6487(15) 1 calc R U P A 1
H53B H 0.7486 0.1127 0.6204 0.143 Uiso 0.6487(15) 1 calc R U P A 1
C54 C 0.6438(4) 0.1603(4) 0.5825(3) 0.069(2) Uani 0.6487(15) 1 d D U P A 1
H54A H 0.6273 0.1784 0.5671 0.104 Uiso 0.6487(15) 1 calc R U P A 1
H54B H 0.6452 0.1200 0.5784 0.104 Uiso 0.6487(15) 1 calc R U P A 1
H54C H 0.6323 0.1666 0.6025 0.104 Uiso 0.6487(15) 1 calc R U P A 1
C55 C 0.6848(3) 0.1849(3) 0.5814(2) 0.066(2) Uani 0.6487(15) 1 d DG . P A 1
C56 C 0.7177(3) 0.1742(3) 0.5977(2) 0.094(3) Uani 0.6487(15) 1 d DG . P A 1
C57 C 0.7468(3) 0.2082(4) 0.5876(3) 0.100(4) Uani 0.6487(15) 1 d DG . P A 1
N12 N 0.7318(4) 0.2399(4) 0.5651(4) 0.081(3) Uani 0.6487(15) 1 d DG . P A 1
N11 N 0.6935(4) 0.2255(4) 0.5613(3) 0.0628(19) Uani 0.6487(15) 1 d DG . P A 1
C58 C 0.7888(4) 0.2131(7) 0.5980(5) 0.139(5) Uani 0.6487(15) 1 d D U P A 1
H58A H 0.7936 0.1865 0.6144 0.209 Uiso 0.6487(15) 1 calc R U P A 1
H58B H 0.8066 0.2047 0.5811 0.209 Uiso 0.6487(15) 1 calc R U P A 1
H58C H 0.7938 0.2513 0.6052 0.209 Uiso 0.6487(15) 1 calc R U P A 1
Cu1' Cu 0.6446(2) 0.4383(3) 0.67135(12) 0.099(2) Uani 0.3513(15) 1 d . . P A 2
Cu2' Cu 0.57792(11) 0.49577(15) 0.60823(8) 0.0715(8) Uani 0.3513(15) 1 d . . P A 2
Cu3' Cu 0.5771(2) 0.3782(3) 0.63433(16) 0.094(2) Uani 0.3513(15) 1 d . . P A 2
Cu4' Cu 0.76182(8) 0.26508(10) 0.54103(5) 0.0583(6) Uani 0.3513(15) 1 d . . P A 2
Cu5' Cu 0.71652(11) 0.32325(12) 0.48723(7) 0.0758(8) Uani 0.3513(15) 1 d . . P A 2
Cu6' Cu 0.66274(13) 0.2642(4) 0.53529(15) 0.0493(10) Uani 0.3513(15) 1 d . . P A 2
S1' S 0.68431(11) 0.67205(15) 0.63888(11) 0.0741(11) Uani 0.3513(15) 1 d . . P A 2
S2' S 0.8579(6) 0.6316(8) 0.5775(4) 0.062(3) Uani 0.3513(15) 1 d . . P A 2
S3' S 0.86581(18) 0.42902(17) 0.49119(14) 0.110(2) Uani 0.3513(15) 1 d . . P A 2
C1' C 0.7007(4) 0.5534(8) 0.6770(3) 0.112(4) Uani 0.3513(15) 1 d D . P A 2
H1'A H 0.7006 0.5156 0.6856 0.168 Uiso 0.3513(15) 1 calc R U P A 2
H1'B H 0.7262 0.5604 0.6672 0.168 Uiso 0.3513(15) 1 calc R U P A 2
H1'C H 0.6966 0.5809 0.6931 0.168 Uiso 0.3513(15) 1 calc R U P A 2
C2' C 0.6681(3) 0.5583(5) 0.65417(18) 0.087(3) Uani 0.3513(15) 1 d DG . P A 2
C3' C 0.6589(2) 0.6038(3) 0.63754(18) 0.083(3) Uani 0.3513(15) 1 d DG . P A 2
C4' C 0.6277(3) 0.5907(3) 0.61988(18) 0.074(2) Uani 0.3513(15) 1 d DG . P A 2
N2' N 0.6177(3) 0.5370(3) 0.6256(2) 0.0647(16) Uani 0.3513(15) 1 d DG . P A 2
N1' N 0.6426(3) 0.5170(3) 0.6468(2) 0.081(2) Uani 0.3513(15) 1 d DG . P A 2
C5' C 0.6071(4) 0.6279(5) 0.5976(3) 0.083(2) Uani 0.3513(15) 1 d D . P A 2
H5'A H 0.5854 0.6072 0.5880 0.124 Uiso 0.3513(15) 1 calc R U P A 2
H5'B H 0.5964 0.6607 0.6081 0.124 Uiso 0.3513(15) 1 calc R U P A 2
H5'C H 0.6260 0.6401 0.5821 0.124 Uiso 0.3513(15) 1 calc R U P A 2
C6' C 0.7313(3) 0.6582(4) 0.6219(2) 0.0629(16) Uani 0.3513(15) 1 d G . P A 2
C7' C 0.7345(2) 0.6228(4) 0.5972(2) 0.0604(15) Uani 0.3513(15) 1 d G . P A 2
H7' H 0.7116 0.6049 0.5893 0.072 Uiso 0.3513(15) 1 calc R U P A 2
C8' C 0.7712(2) 0.6135(4) 0.58389(17) 0.0558(14) Uani 0.3513(15) 1 d G . P A 2
H8' H 0.7734 0.5892 0.5670 0.067 Uiso 0.3513(15) 1 calc R U P A 2
C9' C 0.8047(2) 0.6397(4) 0.5954(2) 0.0514(15) Uani 0.3513(15) 1 d G . P A 2
C10' C 0.8015(3) 0.6752(5) 0.6201(2) 0.0596(15) Uani 0.3513(15) 1 d G . P A 2
H10' H 0.8244 0.6931 0.6280 0.072 Uiso 0.3513(15) 1 calc R U P A 2
C11' C 0.7648(4) 0.6844(5) 0.6334(2) 0.073(2) Uani 0.3513(15) 1 d G . P A 2
H11' H 0.7627 0.7087 0.6503 0.087 Uiso 0.3513(15) 1 calc R U P A 2
C12' C 0.8519(4) 0.5733(3) 0.5574(2) 0.0496(15) Uani 0.3513(15) 1 d G . P A 2
C13' C 0.8333(3) 0.5225(4) 0.56348(17) 0.0574(14) Uani 0.3513(15) 1 d G . P A 2
H13' H 0.8182 0.5182 0.5814 0.069 Uiso 0.3513(15) 1 calc R U P A 2
C14' C 0.8369(3) 0.4782(3) 0.5433(2) 0.0648(16) Uani 0.3513(15) 1 d G . P A 2
H14' H 0.8242 0.4435 0.5475 0.078 Uiso 0.3513(15) 1 calc R U P A 2
C15' C 0.8590(3) 0.4846(4) 0.5171(2) 0.0669(17) Uani 0.3513(15) 1 d G . P A 2
C16' C 0.8775(3) 0.5353(5) 0.5110(2) 0.0681(15) Uani 0.3513(15) 1 d G . P A 2
H16' H 0.8927 0.5396 0.4931 0.082 Uiso 0.3513(15) 1 calc R U P A 2
C17' C 0.8740(3) 0.5796(4) 0.5312(3) 0.062(2) Uani 0.3513(15) 1 d G . P A 2
H17' H 0.8867 0.6143 0.5270 0.074 Uiso 0.3513(15) 1 calc R U P A 2
C18' C 0.8585(4) 0.3185(7) 0.5392(3) 0.114(4) Uani 0.3513(15) 1 d D . P A 2
H18D H 0.8495 0.2860 0.5509 0.170 Uiso 0.3513(15) 1 calc R U P A 2
H18E H 0.8815 0.3078 0.5270 0.170 Uiso 0.3513(15) 1 calc R U P A 2
H18F H 0.8659 0.3487 0.5531 0.170 Uiso 0.3513(15) 1 calc R U P A 2
C19' C 0.8259(2) 0.3381(4) 0.51890(16) 0.081(2) Uani 0.3513(15) 1 d DG . P A 2
C20' C 0.8268(2) 0.3815(3) 0.49940(16) 0.078(2) Uani 0.3513(15) 1 d DG . P A 2
C21' C 0.7912(3) 0.3844(3) 0.48564(16) 0.072(2) Uani 0.3513(15) 1 d DG . P A 2
N4' N 0.7683(2) 0.3428(4) 0.49664(18) 0.0707(16) Uani 0.3513(15) 1 d DG . P A 2
N3' N 0.7897(3) 0.3142(3) 0.51720(17) 0.0760(18) Uani 0.3513(15) 1 d DG . P A 2
C22' C 0.7778(5) 0.4256(5) 0.4623(3) 0.083(2) Uani 0.3513(15) 1 d D . P A 2
H22D H 0.7504 0.4173 0.4565 0.124 Uiso 0.3513(15) 1 calc R U P A 2
H22E H 0.7793 0.4636 0.4705 0.124 Uiso 0.3513(15) 1 calc R U P A 2
H22F H 0.7949 0.4228 0.4445 0.124 Uiso 0.3513(15) 1 calc R U P A 2
C23' C 0.5113(5) 0.5170(5) 0.5496(3) 0.104(3) Uani 0.3513(15) 1 d D . P A 2
H23D H 0.4904 0.5140 0.5344 0.155 Uiso 0.3513(15) 1 calc R U P A 2
H23E H 0.5046 0.5468 0.5640 0.155 Uiso 0.3513(15) 1 calc R U P A 2
H23F H 0.5365 0.5258 0.5398 0.155 Uiso 0.3513(15) 1 calc R U P A 2
C24' C 0.5149(3) 0.4626(3) 0.5661(2) 0.094(4) Uani 0.3513(15) 1 d DG . P A 2
C25' C 0.4935(2) 0.4156(3) 0.56152(16) 0.053(3) Uani 0.3513(15) 1 d DG . P A 2
C26' C 0.5062(3) 0.3763(3) 0.5812(2) 0.080(3) Uani 0.3513(15) 1 d DG . P A 2
N6' N 0.5355(4) 0.3990(5) 0.5979(3) 0.081(2) Uani 0.3513(15) 1 d DG . P A 2
N5' N 0.5409(3) 0.4523(5) 0.5886(3) 0.075(2) Uani 0.3513(15) 1 d DG . P A 2
C27' C 0.4918(5) 0.3173(4) 0.5850(4) 0.092(3) Uani 0.3513(15) 1 d D . P A 2
H27D H 0.5068 0.2990 0.6011 0.138 Uiso 0.3513(15) 1 calc R U P A 2
H27E H 0.4636 0.3177 0.5902 0.138 Uiso 0.3513(15) 1 calc R U P A 2
H27F H 0.4955 0.2967 0.5661 0.138 Uiso 0.3513(15) 1 calc R U P A 2
C28' C 0.4610(3) 0.4085(6) 0.5384(2) 0.094(3) Uani 0.3513(15) 1 d D . P A 2
H28C H 0.4392 0.3866 0.5475 0.113 Uiso 0.3513(15) 1 calc R U P A 2
H28D H 0.4504 0.4458 0.5330 0.113 Uiso 0.3513(15) 1 calc R U P A 2
C29' C 0.4745(3) 0.3794(5) 0.5101(2) 0.087(3) Uani 0.3513(15) 1 d DG . P A 2
C30' C 0.4506(3) 0.3407(5) 0.4954(3) 0.094(3) Uani 0.3513(15) 1 d DG . P A 2
H30' H 0.4252 0.3319 0.5032 0.113 Uiso 0.3513(15) 1 calc R U P A 2
C31' C 0.4639(3) 0.3148(6) 0.4692(3) 0.122(5) Uani 0.3513(15) 1 d G . P A 2
H31' H 0.4476 0.2883 0.4591 0.147 Uiso 0.3513(15) 1 calc R U P A 2
C32' C 0.5011(3) 0.3276(5) 0.4577(2) 0.103(3) Uani 0.3513(15) 1 d DG . P A 2
H32' H 0.5103 0.3099 0.4398 0.124 Uiso 0.3513(15) 1 calc R U P A 2
C33' C 0.5250(3) 0.3664(5) 0.4725(3) 0.073(2) Uani 0.3513(15) 1 d DG . P A 2
C34' C 0.5117(3) 0.3923(5) 0.4986(3) 0.0706(15) Uani 0.3513(15) 1 d DG . P A 2
H34' H 0.5280 0.4188 0.5087 0.085 Uiso 0.3513(15) 1 calc R U P A 2
C35' C 0.5660(2) 0.3773(5) 0.4650(2) 0.086(2) Uani 0.3513(15) 1 d D . P A 2
H35C H 0.5705 0.4170 0.4704 0.103 Uiso 0.3513(15) 1 calc R U P A 2
H35D H 0.5674 0.3754 0.4427 0.103 Uiso 0.3513(15) 1 calc R U P A 2
C36' C 0.6522(4) 0.3819(6) 0.4374(2) 0.087(3) Uani 0.3513(15) 1 d D . P A 2
H36D H 0.6805 0.3753 0.4339 0.131 Uiso 0.3513(15) 1 calc R U P A 2
H36E H 0.6372 0.3703 0.4195 0.131 Uiso 0.3513(15) 1 calc R U P A 2
H36F H 0.6478 0.4219 0.4412 0.131 Uiso 0.3513(15) 1 calc R U P A 2
C37' C 0.6388(2) 0.3486(4) 0.46422(16) 0.071(2) Uani 0.3513(15) 1 d DG . P A 2
C38' C 0.6022(2) 0.3462(3) 0.47628(18) 0.072(2) Uani 0.3513(15) 1 d DG . P A 2
C39' C 0.6034(3) 0.3111(4) 0.5002(2) 0.066(2) Uani 0.3513(15) 1 d DG . P A 2
N8' N 0.6408(3) 0.2919(4) 0.5029(2) 0.0634(17) Uani 0.3513(15) 1 d DG . P A 2
N7' N 0.6627(2) 0.3151(5) 0.4807(2) 0.075(2) Uani 0.3513(15) 1 d DG . P A 2
C40' C 0.5703(4) 0.2945(6) 0.5211(3) 0.086(3) Uani 0.3513(15) 1 d D . P A 2
H40D H 0.5804 0.2684 0.5363 0.129 Uiso 0.3513(15) 1 calc R U P A 2
H40E H 0.5598 0.3280 0.5311 0.129 Uiso 0.3513(15) 1 calc R U P A 2
H40F H 0.5492 0.2764 0.5095 0.129 Uiso 0.3513(15) 1 calc R U P A 2
C41' C 0.5772(7) 0.2443(9) 0.6636(4) 0.081(3) Uani 0.3513(15) 1 d D . P A 2
H41D H 0.5577 0.2617 0.6503 0.121 Uiso 0.3513(15) 1 calc R U P A 2
H41E H 0.5903 0.2134 0.6530 0.121 Uiso 0.3513(15) 1 calc R U P A 2
H41F H 0.5640 0.2297 0.6816 0.121 Uiso 0.3513(15) 1 calc R U P A 2
C42' C 0.6074(4) 0.2869(7) 0.6727(3) 0.065(2) Uani 0.3513(15) 1 d DG . P A 2
C43' C 0.6391(4) 0.2798(6) 0.6908(3) 0.078(2) Uani 0.3513(15) 1 d DG . P A 2
C44' C 0.6582(3) 0.3294(7) 0.6928(3) 0.072(2) Uani 0.3513(15) 1 d DG . P A 2
N10' N 0.6383(4) 0.3671(7) 0.6760(4) 0.0588(19) Uani 0.3513(15) 1 d DG . P A 2
N9' N 0.6069(4) 0.3408(8) 0.6635(3) 0.0551(16) Uani 0.3513(15) 1 d DG . P A 2
C45' C 0.6950(4) 0.3422(11) 0.7103(5) 0.089(3) Uani 0.3513(15) 1 d D . P A 2
H45D H 0.7040 0.3083 0.7207 0.134 Uiso 0.3513(15) 1 calc R U P A 2
H45E H 0.7157 0.3551 0.6964 0.134 Uiso 0.3513(15) 1 calc R U P A 2
H45F H 0.6894 0.3716 0.7251 0.134 Uiso 0.3513(15) 1 calc R U P A 2
C46' C 0.6516(7) 0.2263(8) 0.7063(4) 0.111(3) Uani 0.3513(15) 1 d D . P A 2
H46C H 0.6551 0.2331 0.7282 0.133 Uiso 0.3513(15) 1 calc R U P A 2
H46D H 0.6307 0.1975 0.7037 0.133 Uiso 0.3513(15) 1 calc R U P A 2
C47' C 0.6898(6) 0.2055(11) 0.6929(5) 0.077(3) Uani 0.3513(15) 1 d DG . P A 2
C48' C 0.7244(7) 0.2069(14) 0.7098(5) 0.089(3) Uani 0.3513(15) 1 d DG . P A 2
H48' H 0.7254 0.2281 0.7279 0.106 Uiso 0.3513(15) 1 calc R U P A 2
C49' C 0.7576(7) 0.1773(14) 0.7003(6) 0.104(3) Uani 0.3513(15) 1 d G . P A 2
H49' H 0.7812 0.1783 0.7119 0.125 Uiso 0.3513(15) 1 calc R U P A 2
C50' C 0.7561(7) 0.1463(11) 0.6737(5) 0.089(3) Uani 0.3513(15) 1 d DG . P A 2
H50' H 0.7788 0.1261 0.6672 0.107 Uiso 0.3513(15) 1 calc R U P A 2
C51' C 0.7215(7) 0.1449(10) 0.6568(4) 0.086(3) Uani 0.3513(15) 1 d DG . P A 2
C52' C 0.6884(6) 0.1745(12) 0.6663(4) 0.0845(16) Uani 0.3513(15) 1 d DG . P A 2
H52' H 0.6647 0.1735 0.6547 0.101 Uiso 0.3513(15) 1 calc R U P A 2
C53' C 0.7209(8) 0.1199(11) 0.6258(3) 0.119(4) Uani 0.3513(15) 1 d D . P A 2
H53C H 0.6985 0.0933 0.6247 0.143 Uiso 0.3513(15) 1 calc R U P A 2
H53D H 0.7456 0.0982 0.6230 0.143 Uiso 0.3513(15) 1 calc R U P A 2
C54' C 0.6440(7) 0.1460(8) 0.5875(6) 0.069(2) Uani 0.3513(15) 1 d D . P A 2
H54D H 0.6260 0.1621 0.5725 0.104 Uiso 0.3513(15) 1 calc R U P A 2
H54E H 0.6458 0.1054 0.5845 0.104 Uiso 0.3513(15) 1 calc R U P A 2
H54F H 0.6340 0.1537 0.6078 0.104 Uiso 0.3513(15) 1 calc R U P A 2
C55' C 0.6843(7) 0.1717(6) 0.5839(5) 0.066(2) Uani 0.3513(15) 1 d DG . P A 2
C56' C 0.7172(7) 0.1609(8) 0.6001(4) 0.094(3) Uani 0.3513(15) 1 d DG . P A 2
C57' C 0.7467(7) 0.1934(10) 0.5893(7) 0.100(4) Uani 0.3513(15) 1 d DG . P A 2
N12' N 0.7319(8) 0.2243(10) 0.5664(8) 0.081(3) Uani 0.3513(15) 1 d DG . P A 2
N11' N 0.6934(8) 0.2109(8) 0.5631(6) 0.0628(19) Uani 0.3513(15) 1 d DG . P A 2
C58' C 0.7886(7) 0.1959(15) 0.6002(9) 0.139(5) Uani 0.3513(15) 1 d D . P A 2
H58D H 0.8034 0.2233 0.5881 0.209 Uiso 0.3513(15) 1 calc R U P A 2
H58E H 0.7890 0.2072 0.6215 0.209 Uiso 0.3513(15) 1 calc R U P A 2
H58F H 0.8009 0.1589 0.5981 0.209 Uiso 0.3513(15) 1 calc R U P A 2
Cu7 Cu 0.60631(2) 0.60700(3) 0.70890(2) 0.0605(2) Uani 1 1 d . . . . .
Cu8 Cu 0.54248(2) 0.59565(3) 0.65649(2) 0.0652(2) Uani 1 1 d . . . . .
Cu9 Cu 0.56049(2) 0.49048(3) 0.69951(2) 0.0602(2) Uani 1 1 d . . . . .
S4 S 0.59797(6) 0.82114(6) 0.65207(4) 0.0887(5) Uani 1 1 d . . . . .
S5 S 0.5000 0.95788(7) 0.7500 0.0730(5) Uani 1 2 d S T P . .
N13 N 0.59414(13) 0.66916(15) 0.68510(8) 0.0593(10) Uani 1 1 d . . . . .
N14 N 0.57004(14) 0.66242(17) 0.66069(10) 0.0674(11) Uani 1 1 d . . . . .
N15 N 0.51176(14) 0.53213(16) 0.65331(8) 0.0621(10) Uani 1 1 d . . . . .
N16 N 0.51951(14) 0.48646(15) 0.67172(8) 0.0610(10) Uani 1 1 d . . . . .
N17 N 0.38071(15) 0.54590(17) 0.76720(9) 0.0682(11) Uani 1 1 d . . . . .
N18 N 0.39941(14) 0.49538(16) 0.77182(9) 0.0636(10) Uani 1 1 d . . . . .
C59 C 0.6347(3) 0.7433(3) 0.70851(15) 0.098(2) Uani 1 1 d . . . . .
H59A H 0.6449 0.7117 0.7203 0.147 Uiso 1 1 calc R U . . .
H59B H 0.6207 0.7693 0.7219 0.147 Uiso 1 1 calc R U . . .
H59C H 0.6568 0.7628 0.6987 0.147 Uiso 1 1 calc R U . . .
C60 C 0.60732(17) 0.7225(2) 0.68552(11) 0.0651(13) Uani 1 1 d . . . . .
C61 C 0.59102(19) 0.7500(2) 0.66111(12) 0.0715(14) Uani 1 1 d . . . . .
C62 C 0.5681(2) 0.7112(2) 0.64575(14) 0.0787(16) Uani 1 1 d . . . . .
C63 C 0.5463(3) 0.7162(4) 0.6162(2) 0.153(4) Uani 1 1 d . . . . .
H63A H 0.5177 0.7177 0.6200 0.230 Uiso 1 1 calc R U . . .
H63B H 0.5523 0.6836 0.6035 0.230 Uiso 1 1 calc R U . . .
H63C H 0.5546 0.7504 0.6057 0.230 Uiso 1 1 calc R U . . .
C64 C 0.56868(18) 0.8557(2) 0.68002(12) 0.0709(14) Uani 1 1 d . . . . .
C65 C 0.53533(18) 0.8320(2) 0.69330(12) 0.0717(14) Uani 1 1 d . . . . .
H65 H 0.5273 0.7954 0.6875 0.086 Uiso 1 1 calc R U . . .
C66 C 0.51363(17) 0.8605(2) 0.71469(12) 0.0667(12) Uani 1 1 d . . . . .
H66 H 0.4905 0.8442 0.7231 0.080 Uiso 1 1 calc R U . . .
C67 C 0.52604(17) 0.9142(2) 0.72407(11) 0.0654(12) Uani 1 1 d . . . . .
C68 C 0.55799(18) 0.9382(2) 0.70991(12) 0.0695(14) Uani 1 1 d . . . . .
H68 H 0.5654 0.9753 0.7151 0.083 Uiso 1 1 calc R U . . .
C69 C 0.57941(17) 0.9099(2) 0.68848(12) 0.0665(13) Uani 1 1 d . . . . .
H69 H 0.6017 0.9273 0.6793 0.080 Uiso 1 1 calc R U . . .
C70 C 0.4633(2) 0.5614(2) 0.61446(11) 0.0730(14) Uani 1 1 d . . . . .
H70A H 0.4818 0.5927 0.6122 0.110 Uiso 1 1 calc R U . . .
H70B H 0.4377 0.5755 0.6216 0.110 Uiso 1 1 calc R U . . .
H70C H 0.4598 0.5428 0.5949 0.110 Uiso 1 1 calc R U . . .
C71 C 0.47938(17) 0.5206(2) 0.63667(10) 0.0623(12) Uani 1 1 d . . . . .
C72 C 0.46551(17) 0.46721(19) 0.64377(10) 0.0638(12) Uani 1 1 d . . . . .
C73 C 0.49144(17) 0.44785(19) 0.66597(10) 0.0622(12) Uani 1 1 d . . . . .
C74 C 0.4919(2) 0.3929(2) 0.68249(13) 0.0770(15) Uani 1 1 d . . . . .
H74A H 0.5186 0.3856 0.6901 0.116 Uiso 1 1 calc R U . . .
H74B H 0.4840 0.3629 0.6687 0.116 Uiso 1 1 calc R U . . .
H74C H 0.4733 0.3946 0.6995 0.116 Uiso 1 1 calc R U . . .
C75 C 0.43057(18) 0.4387(2) 0.62970(11) 0.0703(14) Uani 1 1 d . . . . .
H75A H 0.4315 0.3984 0.6348 0.084 Uiso 1 1 calc R U . . .
H75B H 0.4326 0.4421 0.6075 0.084 Uiso 1 1 calc R U . . .
C76 C 0.39113(17) 0.46232(19) 0.63971(11) 0.0648(13) Uani 1 1 d . . . . .
C77 C 0.3673(2) 0.4948(2) 0.62075(13) 0.0783(16) Uani 1 1 d . . . . .
H77 H 0.3755 0.5018 0.6006 0.094 Uiso 1 1 calc R U . . .
C78 C 0.3321(2) 0.5167(3) 0.63084(14) 0.0859(17) Uani 1 1 d . . . . .
H78 H 0.3167 0.5396 0.6178 0.103 Uiso 1 1 calc R U . . .
C79 C 0.3187(2) 0.5058(3) 0.65968(14) 0.0816(16) Uani 1 1 d . . . . .
H79 H 0.2943 0.5210 0.6665 0.098 Uiso 1 1 calc R U . . .
C80 C 0.34169(18) 0.4719(2) 0.67902(11) 0.0700(14) Uani 1 1 d . . . . .
C81 C 0.37756(19) 0.4517(2) 0.66888(11) 0.0670(13) Uani 1 1 d . . . . .
H81 H 0.3934 0.4300 0.6821 0.080 Uiso 1 1 calc R U . . .
C82 C 0.3282(2) 0.4594(3) 0.71100(12) 0.0804(16) Uani 1 1 d . . . . .
H82A H 0.3010 0.4740 0.7137 0.097 Uiso 1 1 calc R U . . .
H82B H 0.3273 0.4183 0.7138 0.097 Uiso 1 1 calc R U . . .
C83 C 0.3296(2) 0.5881(3) 0.73463(15) 0.0917(19) Uani 1 1 d . . . . .
H83A H 0.3322 0.6190 0.7490 0.138 Uiso 1 1 calc R U . . .
H83B H 0.3018 0.5767 0.7333 0.138 Uiso 1 1 calc R U . . .
H83C H 0.3388 0.6003 0.7147 0.138 Uiso 1 1 calc R U . . .
C84 C 0.35400(19) 0.5394(2) 0.74508(12) 0.0750(14) Uani 1 1 d . . . . .
C85 C 0.35421(19) 0.4841(2) 0.73512(12) 0.0722(14) Uani 1 1 d . . . . .
C86 C 0.38408(19) 0.4584(2) 0.75213(11) 0.0687(14) Uani 1 1 d . . . . .
C87 C 0.4007(2) 0.4000(2) 0.75058(13) 0.0823(17) Uani 1 1 d . . . . .
H87A H 0.4085 0.3878 0.7709 0.123 Uiso 1 1 calc R U . . .
H87B H 0.4239 0.3997 0.7373 0.123 Uiso 1 1 calc R U . . .
H87C H 0.3806 0.3745 0.7425 0.123 Uiso 1 1 calc R U . . .
O1 O 0.4685(11) 0.2369(13) 0.7357(8) 0.174(9) Uiso 0.25 1 d D . P B -1
C88 C 0.4629(15) 0.229(2) 0.7677(9) 0.174(9) Uiso 0.25 1 d D . P B -1
H88A H 0.4607 0.1886 0.7729 0.209 Uiso 0.25 1 calc R U P B -1
H88B H 0.4393 0.2491 0.7752 0.209 Uiso 0.25 1 calc R U P B -1
C89 C 0.5013(18) 0.254(3) 0.7796(7) 0.174(9) Uiso 0.25 1 d D . P B -1
H89A H 0.5177 0.2259 0.7899 0.209 Uiso 0.25 1 calc R U P B -1
H89B H 0.4959 0.2855 0.7938 0.209 Uiso 0.25 1 calc R U P B -1
C90 C 0.5213(12) 0.276(2) 0.7506(10) 0.174(9) Uiso 0.25 1 d D . P B -1
H90A H 0.5383 0.3085 0.7548 0.209 Uiso 0.25 1 calc R U P B -1
H90B H 0.5374 0.2458 0.7411 0.209 Uiso 0.25 1 calc R U P B -1
C91 C 0.4862(14) 0.2913(17) 0.7309(8) 0.174(9) Uiso 0.25 1 d D . P B -1
H91A H 0.4703 0.3226 0.7391 0.209 Uiso 0.25 1 calc R U P B -1
H91B H 0.4935 0.2985 0.7096 0.209 Uiso 0.25 1 calc R U P B -1

loop_
_atom_site_aniso_label
_atom_site_aniso_U_11
_atom_site_aniso_U_22
_atom_site_aniso_U_33
_atom_site_aniso_U_23
_atom_site_aniso_U_13
_atom_site_aniso_U_12
Cu1 0.0861(10) 0.0606(15) 0.0771(17) -0.0216(12) -0.0090(10) 0.0015(9)
Cu2 0.1217(17) 0.0648(10) 0.0871(14) 0.0361(10) 0.0399(12) 0.0223(12)
Cu3 0.0681(9) 0.0475(8) 0.0418(8) 0.0070(6) -0.0006(6) -0.0097(6)
Cu4 0.1011(10) 0.0916(12) 0.0504(7) -0.0025(7) 0.0098(6) 0.0369(9)
Cu5 0.0951(11) 0.0645(8) 0.0484(6) -0.0065(6) -0.0025(7) 0.0119(8)
Cu6 0.135(3) 0.0650(17) 0.0495(14) 0.0051(10) -0.0182(12) -0.0025(12)
S1 0.1151(19) 0.0738(14) 0.0845(15) -0.0183(12) 0.0407(14) 0.0138(13)
S2 0.0770(19) 0.0718(19) 0.048(4) -0.016(2) -0.002(2) 0.0074(16)
S3 0.0806(14) 0.118(2) 0.0509(10) -0.0256(11) 0.0105(9) 0.0100(13)
C1 0.133(8) 0.107(7) 0.097(7) 0.020(5) 0.031(6) 0.049(6)
C2 0.138(8) 0.056(5) 0.067(5) 0.010(4) 0.043(5) 0.035(5)
C3 0.111(7) 0.054(4) 0.084(6) 0.004(4) 0.048(5) 0.018(4)
C4 0.084(5) 0.067(5) 0.071(5) 0.007(4) 0.016(4) 0.017(4)
N2 0.083(5) 0.044(3) 0.067(4) 0.003(3) 0.014(3) -0.017(3)
N1 0.129(6) 0.041(3) 0.074(5) 0.022(3) 0.038(5) 0.007(3)
C5 0.106(6) 0.056(4) 0.087(5) 0.022(4) 0.022(4) 0.002(4)
C6 0.084(4) 0.041(3) 0.064(4) -0.005(3) 0.011(3) 0.010(3)
C7 0.079(4) 0.043(3) 0.060(4) -0.007(3) 0.006(3) 0.008(3)
C8 0.077(4) 0.043(3) 0.047(3) -0.003(2) -0.001(3) 0.010(3)
C9 0.065(4) 0.050(3) 0.040(4) -0.001(3) -0.009(3) 0.003(3)
C10 0.084(4) 0.037(3) 0.058(3) 0.003(2) -0.004(3) -0.002(3)
C11 0.108(7) 0.042(3) 0.069(4) -0.012(3) 0.018(4) 0.006(3)
C12 0.060(3) 0.047(3) 0.042(3) 0.009(3) 0.000(2) 0.005(3)
C13 0.062(3) 0.061(4) 0.050(3) -0.004(3) 0.005(3) 0.011(3)
C14 0.061(4) 0.075(4) 0.058(4) -0.001(3) 0.002(3) 0.005(3)
C15 0.070(4) 0.079(5) 0.051(4) -0.007(3) 0.013(3) 0.011(3)
C16 0.066(3) 0.071(4) 0.067(3) -0.002(3) 0.018(3) 0.007(3)
C17 0.053(4) 0.068(5) 0.064(5) 0.003(4) 0.005(3) 0.005(4)
C18 0.088(6) 0.182(11) 0.071(5) 0.012(6) 0.010(4) 0.007(6)
C19 0.080(5) 0.098(6) 0.064(5) -0.011(4) 0.025(4) 0.010(4)
C20 0.091(6) 0.086(6) 0.058(4) -0.029(4) 0.013(4) -0.002(4)
C21 0.095(6) 0.060(4) 0.062(4) -0.018(4) 0.007(4) 0.002(4)
N4 0.094(5) 0.066(4) 0.051(3) -0.013(3) 0.002(3) 0.011(3)
N3 0.100(5) 0.087(5) 0.041(3) -0.014(3) 0.001(3) 0.019(3)
C22 0.105(6) 0.058(4) 0.086(5) -0.001(4) -0.001(4) -0.005(4)
C23 0.139(9) 0.086(6) 0.086(6) 0.036(5) 0.014(6) 0.020(6)
C24 0.138(10) 0.075(7) 0.070(5) 0.032(5) 0.041(6) 0.037(6)
C25 0.132(5) 0.047(2) 0.074(3) 0.021(2) -0.025(3) 0.004(3)
C26 0.092(6) 0.085(8) 0.063(4) 0.016(5) 0.015(4) 0.021(6)
N6 0.100(5) 0.080(5) 0.064(4) 0.020(4) 0.023(3) 0.018(4)
N5 0.095(7) 0.063(4) 0.068(4) 0.013(4) 0.001(4) -0.007(4)
C27 0.104(6) 0.098(8) 0.073(4) 0.014(6) 0.009(4) 0.020(7)
C28 0.116(7) 0.097(6) 0.069(5) 0.023(5) 0.013(5) 0.038(6)
C29 0.080(4) 0.073(7) 0.108(7) 0.049(6) -0.014(5) 0.008(5)
C30 0.079(6) 0.093(6) 0.111(7) 0.034(6) 0.011(5) 0.021(5)
C31 0.080(7) 0.107(9) 0.180(14) 0.052(9) -0.026(7) 0.001(6)
C32 0.090(7) 0.073(5) 0.147(10) 0.023(6) -0.030(7) -0.013(5)
C33 0.076(6) 0.056(4) 0.086(5) 0.016(4) -0.027(5) -0.002(4)
C34 0.074(4) 0.072(3) 0.066(3) 0.013(3) -0.013(3) 0.011(3)
C35 0.103(7) 0.092(6) 0.063(4) -0.002(4) -0.021(4) 0.026(5)
C36 0.102(6) 0.103(6) 0.056(4) 0.025(4) 0.005(5) 0.019(6)
C37 0.104(7) 0.067(4) 0.042(3) 0.002(3) -0.014(5) 0.015(5)
C38 0.104(7) 0.063(5) 0.050(3) -0.007(3) -0.019(4) 0.022(4)
C39 0.077(6) 0.068(5) 0.053(3) -0.003(3) -0.012(4) 0.018(4)
N8 0.075(5) 0.069(3) 0.046(3) 0.005(2) 0.003(3) 0.025(3)
N7 0.104(7) 0.077(4) 0.044(2) 0.010(2) 0.011(4) 0.036(4)
C40 0.107(7) 0.082(7) 0.068(5) 0.011(5) -0.008(5) 0.029(6)
C41 0.103(5) 0.065(5) 0.074(8) 0.010(5) -0.008(5) -0.017(4)
C42 0.092(5) 0.060(4) 0.044(4) 0.017(3) -0.001(3) -0.001(4)
C43 0.111(7) 0.073(4) 0.050(3) 0.020(3) 0.000(4) -0.001(4)
C44 0.088(7) 0.088(4) 0.039(3) 0.003(3) -0.011(4) 0.005(5)
N10 0.068(6) 0.067(3) 0.042(3) -0.007(3) -0.016(4) -0.002(4)
N9 0.076(5) 0.049(4) 0.040(4) -0.005(3) -0.007(3) -0.013(3)
C45 0.096(9) 0.105(6) 0.066(4) -0.001(4) -0.022(6) 0.019(7)
C46 0.138(9) 0.113(6) 0.082(5) 0.058(5) -0.007(5) 0.007(6)
C47 0.120(7) 0.041(5) 0.068(3) 0.036(3) -0.018(4) -0.024(5)
C48 0.131(8) 0.072(5) 0.062(4) 0.022(4) -0.022(5) -0.026(6)
C49 0.149(8) 0.085(6) 0.079(4) 0.018(4) -0.051(5) -0.015(5)
C50 0.131(6) 0.049(8) 0.087(4) 0.019(5) -0.044(4) 0.022(5)
C51 0.160(6) 0.022(6) 0.076(4) 0.017(4) -0.050(4) 0.011(4)
C52 0.132(5) 0.047(2) 0.074(3) 0.021(2) -0.025(3) 0.004(3)
C53 0.211(9) 0.054(7) 0.093(5) -0.005(4) -0.070(6) 0.065(6)
C54 0.128(5) 0.030(6) 0.050(5) 0.020(4) -0.021(4) 0.015(4)
C55 0.117(5) 0.037(5) 0.045(3) 0.002(4) -0.014(3) 0.035(4)
C56 0.149(6) 0.058(6) 0.074(4) -0.013(4) -0.034(4) 0.068(5)
C57 0.102(5) 0.119(10) 0.080(5) -0.034(6) -0.027(4) 0.074(6)
N12 0.085(3) 0.100(8) 0.060(3) -0.018(5) 0.001(2) 0.033(5)
N11 0.090(3) 0.053(6) 0.046(3) -0.001(4) -0.006(2) 0.026(4)
C58 0.103(6) 0.173(13) 0.141(8) -0.034(9) -0.030(5) 0.072(7)
Cu1' 0.167(6) 0.059(2) 0.070(3) 0.036(2) 0.046(3) 0.038(3)
Cu2' 0.087(2) 0.0676(16) 0.0605(16) 0.0177(12) -0.0006(14) -0.0096(16)
Cu3' 0.127(5) 0.076(4) 0.081(4) 0.029(3) 0.022(3) 0.033(3)
Cu4' 0.0819(15) 0.0371(11) 0.0557(12) 0.0013(9) 0.0156(10) -0.0039(10)
Cu5' 0.092(2) 0.0652(16) 0.0699(15) 0.0230(12) 0.0193(15) 0.0107(14)
Cu6' 0.0507(19) 0.062(3) 0.0352(17) 0.0053(15) -0.0059(12) 0.0031(13)
S1' 0.066(2) 0.0469(18) 0.109(3) -0.0245(19) 0.015(2) -0.0067(15)
S2' 0.080(4) 0.068(3) 0.039(6) -0.014(3) 0.005(3) -0.016(3)
S3' 0.142(4) 0.050(2) 0.138(4) -0.028(2) 0.091(4) -0.029(2)
C1' 0.133(8) 0.107(7) 0.097(7) 0.020(5) 0.031(6) 0.049(6)
C2' 0.138(8) 0.056(5) 0.067(5) 0.010(4) 0.043(5) 0.035(5)
C3' 0.111(7) 0.054(4) 0.084(6) 0.004(4) 0.048(5) 0.018(4)
C4' 0.084(5) 0.067(5) 0.071(5) 0.007(4) 0.016(4) 0.017(4)
N2' 0.083(5) 0.044(3) 0.067(4) 0.003(3) 0.014(3) -0.017(3)
N1' 0.129(6) 0.041(3) 0.074(5) 0.022(3) 0.038(5) 0.007(3)
C5' 0.106(6) 0.056(4) 0.087(5) 0.022(4) 0.022(4) 0.002(4)
C6' 0.084(4) 0.041(3) 0.064(4) -0.005(3) 0.011(3) 0.010(3)
C7' 0.079(4) 0.043(3) 0.060(4) -0.007(3) 0.006(3) 0.008(3)
C8' 0.077(4) 0.043(3) 0.047(3) -0.003(2) -0.001(3) 0.010(3)
C9' 0.065(4) 0.050(3) 0.040(4) -0.001(3) -0.009(3) 0.003(3)
C10' 0.084(4) 0.037(3) 0.058(3) 0.003(2) -0.004(3) -0.002(3)
C11' 0.108(7) 0.042(3) 0.069(4) -0.012(3) 0.018(4) 0.006(3)
C12' 0.060(3) 0.047(3) 0.042(3) 0.009(3) 0.000(2) 0.005(3)
C13' 0.062(3) 0.061(4) 0.050(3) -0.004(3) 0.005(3) 0.011(3)
C14' 0.061(4) 0.075(4) 0.058(4) -0.001(3) 0.002(3) 0.005(3)
C15' 0.070(4) 0.079(5) 0.051(4) -0.007(3) 0.013(3) 0.011(3)
C16' 0.066(3) 0.071(4) 0.067(3) -0.002(3) 0.018(3) 0.007(3)
C17' 0.053(4) 0.068(5) 0.064(5) 0.003(4) 0.005(3) 0.005(4)
C18' 0.088(6) 0.182(11) 0.071(5) 0.012(6) 0.010(4) 0.007(6)
C19' 0.080(5) 0.098(6) 0.064(5) -0.011(4) 0.025(4) 0.010(4)
C20' 0.091(6) 0.086(6) 0.058(4) -0.029(4) 0.013(4) -0.002(4)
C21' 0.095(6) 0.060(4) 0.062(4) -0.018(4) 0.007(4) 0.002(4)
N4' 0.094(5) 0.066(4) 0.051(3) -0.013(3) 0.002(3) 0.011(3)
N3' 0.100(5) 0.087(5) 0.041(3) -0.014(3) 0.001(3) 0.019(3)
C22' 0.105(6) 0.058(4) 0.086(5) -0.001(4) -0.001(4) -0.005(4)
C23' 0.139(9) 0.086(6) 0.086(6) 0.036(5) 0.014(6) 0.020(6)
C24' 0.138(10) 0.075(7) 0.070(5) 0.032(5) 0.041(6) 0.037(6)
C25' 0.070(8) 0.053(7) 0.035(5) 0.000(5) 0.008(5) -0.001(6)
C26' 0.092(6) 0.085(8) 0.063(4) 0.016(5) 0.015(4) 0.021(6)
N6' 0.100(5) 0.080(5) 0.064(4) 0.020(4) 0.023(3) 0.018(4)
N5' 0.095(7) 0.063(4) 0.068(4) 0.013(4) 0.001(4) -0.007(4)
C27' 0.104(6) 0.098(8) 0.073(4) 0.014(6) 0.009(4) 0.020(7)
C28' 0.116(7) 0.097(6) 0.069(5) 0.023(5) 0.013(5) 0.038(6)
C29' 0.080(4) 0.073(7) 0.108(7) 0.049(6) -0.014(5) 0.008(5)
C30' 0.079(6) 0.093(6) 0.111(7) 0.034(6) 0.011(5) 0.021(5)
C31' 0.080(7) 0.107(9) 0.180(14) 0.052(9) -0.026(7) 0.001(6)
C32' 0.090(7) 0.073(5) 0.147(10) 0.023(6) -0.030(7) -0.013(5)
C33' 0.076(6) 0.056(4) 0.086(5) 0.016(4) -0.027(5) -0.002(4)
C34' 0.074(4) 0.072(3) 0.066(3) 0.013(3) -0.013(3) 0.011(3)
C35' 0.103(7) 0.092(6) 0.063(4) -0.002(4) -0.021(4) 0.026(5)
C36' 0.102(6) 0.103(6) 0.056(4) 0.025(4) 0.005(5) 0.019(6)
C37' 0.104(7) 0.067(4) 0.042(3) 0.002(3) -0.014(5) 0.015(5)
C38' 0.104(7) 0.063(5) 0.050(3) -0.007(3) -0.019(4) 0.022(4)
C39' 0.077(6) 0.068(5) 0.053(3) -0.003(3) -0.012(4) 0.018(4)
N8' 0.075(5) 0.069(3) 0.046(3) 0.005(2) 0.003(3) 0.025(3)
N7' 0.104(7) 0.077(4) 0.044(2) 0.010(2) 0.011(4) 0.036(4)
C40' 0.107(7) 0.082(7) 0.068(5) 0.011(5) -0.008(5) 0.029(6)
C41' 0.103(5) 0.065(5) 0.074(8) 0.010(5) -0.008(5) -0.017(4)
C42' 0.092(5) 0.060(4) 0.044(4) 0.017(3) -0.001(3) -0.001(4)
C43' 0.111(7) 0.073(4) 0.050(3) 0.020(3) 0.000(4) -0.001(4)
C44' 0.088(7) 0.088(4) 0.039(3) 0.003(3) -0.011(4) 0.005(5)
N10' 0.068(6) 0.067(3) 0.042(3) -0.007(3) -0.016(4) -0.002(4)
N9' 0.076(5) 0.049(4) 0.040(4) -0.005(3) -0.007(3) -0.013(3)
C45' 0.096(9) 0.105(6) 0.066(4) -0.001(4) -0.022(6) 0.019(7)
C46' 0.138(9) 0.113(6) 0.082(5) 0.058(5) -0.007(5) 0.007(6)
C47' 0.120(7) 0.041(5) 0.068(3) 0.036(3) -0.018(4) -0.024(5)
C48' 0.131(8) 0.072(5) 0.062(4) 0.022(4) -0.022(5) -0.026(6)
C49' 0.149(8) 0.085(6) 0.079(4) 0.018(4) -0.051(5) -0.015(5)
C50' 0.131(6) 0.049(8) 0.087(4) 0.019(5) -0.044(4) 0.022(5)
C51' 0.160(6) 0.022(6) 0.076(4) 0.017(4) -0.050(4) 0.011(4)
C52' 0.132(5) 0.047(2) 0.074(3) 0.021(2) -0.025(3) 0.004(3)
C53' 0.211(9) 0.054(7) 0.093(5) -0.005(4) -0.070(6) 0.065(6)
C54' 0.128(5) 0.030(6) 0.050(5) 0.020(4) -0.021(4) 0.015(4)
C55' 0.117(5) 0.037(5) 0.045(3) 0.002(4) -0.014(3) 0.035(4)
C56' 0.149(6) 0.058(6) 0.074(4) -0.013(4) -0.034(4) 0.068(5)
C57' 0.102(5) 0.119(10) 0.080(5) -0.034(6) -0.027(4) 0.074(6)
N12' 0.085(3) 0.100(8) 0.060(3) -0.018(5) 0.001(2) 0.033(5)
N11' 0.090(3) 0.053(6) 0.046(3) -0.001(4) -0.006(2) 0.026(4)
C58' 0.103(6) 0.173(13) 0.141(8) -0.034(9) -0.030(5) 0.072(7)
Cu7 0.0979(5) 0.0415(3) 0.0422(3) 0.0064(3) 0.0003(3) 0.0002(3)
Cu8 0.0901(5) 0.0481(4) 0.0574(4) 0.0134(3) -0.0025(3) -0.0065(3)
Cu9 0.0952(5) 0.0396(3) 0.0459(3) 0.0044(3) -0.0001(3) 0.0008(3)
S4 0.1316(13) 0.0440(6) 0.0905(10) 0.0206(6) 0.0405(9) -0.0008(7)
S5 0.1092(14) 0.0442(8) 0.0657(10) 0.000 0.0016(10) 0.000
N13 0.097(3) 0.0361(17) 0.0443(19) 0.0039(14) 0.0145(19) -0.0027(18)
N14 0.090(3) 0.048(2) 0.064(2) 0.0196(18) -0.004(2) -0.005(2)
N15 0.096(3) 0.044(2) 0.0466(19) 0.0047(15) 0.0050(19) 0.0018(19)
N16 0.097(3) 0.0401(19) 0.0463(19) 0.0023(15) 0.0050(19) 0.0046(19)
N17 0.102(3) 0.048(2) 0.054(2) -0.0095(17) -0.011(2) 0.002(2)
N18 0.098(3) 0.0424(19) 0.051(2) -0.0088(16) 0.000(2) -0.0034(19)
C59 0.160(7) 0.061(3) 0.074(4) -0.007(3) -0.014(4) -0.022(4)
C60 0.099(4) 0.044(2) 0.052(2) -0.0006(19) 0.016(2) -0.001(2)
C61 0.102(4) 0.046(2) 0.066(3) 0.014(2) 0.020(3) 0.004(3)
C62 0.107(4) 0.050(3) 0.078(3) 0.023(3) -0.009(3) -0.003(3)
C63 0.203(10) 0.113(7) 0.143(8) 0.070(6) -0.082(8) -0.023(7)
C64 0.102(4) 0.044(2) 0.067(3) 0.012(2) 0.008(3) -0.002(2)
C65 0.101(4) 0.043(2) 0.071(3) 0.000(2) 0.009(3) -0.015(2)
C66 0.084(3) 0.052(3) 0.064(3) 0.001(2) -0.002(2) -0.010(2)
C67 0.093(4) 0.046(2) 0.057(3) 0.006(2) -0.004(2) -0.002(2)
C68 0.103(4) 0.046(3) 0.060(3) 0.003(2) -0.004(3) -0.022(3)
C69 0.088(3) 0.049(3) 0.062(3) 0.014(2) 0.002(3) -0.016(2)
C70 0.111(4) 0.055(3) 0.053(3) 0.005(2) -0.007(3) -0.003(3)
C71 0.094(4) 0.052(2) 0.041(2) -0.0028(18) -0.002(2) 0.001(2)
C72 0.099(4) 0.045(2) 0.048(2) -0.0071(19) 0.003(2) -0.004(2)
C73 0.095(4) 0.043(2) 0.048(2) -0.0033(18) 0.002(2) -0.002(2)
C74 0.115(5) 0.044(3) 0.072(3) 0.005(2) -0.003(3) -0.003(3)
C75 0.112(4) 0.047(3) 0.052(3) -0.008(2) -0.006(3) -0.009(3)
C76 0.099(4) 0.043(2) 0.052(2) -0.0082(19) -0.003(2) -0.014(2)
C77 0.117(5) 0.065(3) 0.053(3) 0.003(2) -0.006(3) -0.008(3)
C78 0.111(5) 0.074(4) 0.073(4) 0.003(3) -0.010(3) 0.006(3)
C79 0.091(4) 0.083(4) 0.071(3) -0.010(3) -0.007(3) -0.006(3)
C80 0.100(4) 0.056(3) 0.054(3) -0.012(2) -0.004(3) -0.027(3)
C81 0.109(4) 0.043(2) 0.049(2) -0.0075(19) -0.009(3) -0.016(3)
C82 0.109(4) 0.078(4) 0.054(3) -0.011(3) -0.001(3) -0.028(3)
C83 0.122(5) 0.077(4) 0.076(4) -0.014(3) -0.029(4) 0.011(4)
C84 0.105(4) 0.065(3) 0.055(3) -0.011(2) -0.012(3) 0.000(3)
C85 0.103(4) 0.062(3) 0.053(3) -0.008(2) -0.005(3) -0.018(3)
C86 0.109(4) 0.048(2) 0.049(2) -0.008(2) 0.009(3) -0.016(3)
C87 0.136(5) 0.048(3) 0.063(3) -0.018(2) 0.004(3) -0.009(3)

loop_
_atom_type_symbol
_atom_type_description
_atom_type_scat_dispersion_real
_atom_type_scat_dispersion_imag
_atom_type_scat_source
C C 0.0181 0.0091 'International Tables Vol C Tables 4.2.6.8 and 6.1.1.4'
H H 0.0000 0.0000 'International Tables Vol C Tables 4.2.6.8 and 6.1.1.4'
N N 0.0311 0.0180 'International Tables Vol C Tables 4.2.6.8 and 6.1.1.4'
O O 0.0492 0.0322 'International Tables Vol C Tables 4.2.6.8 and 6.1.1.4'
S S 0.3331 0.5567 'International Tables Vol C Tables 4.2.6.8 and 6.1.1.4'
Cu Cu -1.9646 0.5888 'International Tables Vol C Tables 4.2.6.8 and 6.1.1.4'

loop_
_geom_angle_atom_site_label_1
_geom_angle_atom_site_label_2
_geom_angle_atom_site_label_3
_geom_angle
_geom_angle_site_symmetry_1
_geom_angle_site_symmetry_3
N1 Cu1 N10 163.7(3) . .
N1 Cu1 Cu2 69.5(2) . .
N10 Cu1 Cu2 126.55(18) . .
N2 Cu2 N5 177.8(3) . .
N2 Cu2 Cu1 63.03(16) . .
N5 Cu2 Cu1 115.64(19) . .
N6 Cu3 N9 172.8(3) . .
N3 Cu4 N12 177.3(4) . .
N7 Cu5 N4 171.7(2) . .
N11 Cu6 N8 172.4(6) . .
C3 S1 C6 103.1(2) . .
C9 S2 C12 109.3(6) . .
C15 S3 C20 103.3(2) . .
C3 C2 N1 108.0 . .
C3 C2 C1 128.4(5) . .
N1 C2 C1 123.6(5) . .
C2 C3 C4 108.0 . .
C2 C3 S1 127.3(3) . .
C4 C3 S1 124.7(3) . .
C3 C4 N2 108.0 . .
C3 C4 C5 128.0(4) . .
N2 C4 C5 124.0(4) . .
N1 N2 C4 108.0 . .
N1 N2 Cu2 115.7(3) . .
C4 N2 Cu2 136.2(3) . .
N2 N1 C2 108.0 . .
N2 N1 Cu1 111.5(3) . .
C2 N1 Cu1 140.4(3) . .
C7 C6 C11 120.0 . .
C7 C6 S1 123.1(3) . .
C11 C6 S1 116.9(3) . .
C8 C7 C6 120.0 . .
C7 C8 C9 120.0 . .
C8 C9 C10 120.0 . .
C8 C9 S2 122.8(5) . .
C10 C9 S2 117.0(5) . .
C9 C10 C11 120.0 . .
C10 C11 C6 120.0 . .
C13 C12 C17 120.0 . .
C13 C12 S2 122.8(5) . .
C17 C12 S2 117.1(5) . .
C14 C13 C12 120.0 . .
C13 C14 C15 120.0 . .
C16 C15 C14 120.0 . .
C16 C15 S3 118.5(3) . .
C14 C15 S3 121.5(3) . .
C15 C16 C17 120.0 . .
C16 C17 C12 120.0 . .
N3 C19 C20 108.0 . .
N3 C19 C18 122.3(5) . .
C20 C19 C18 129.7(5) . .
C21 C20 C19 108.0 . .
C21 C20 S3 126.3(3) . .
C19 C20 S3 125.7(3) . .
N4 C21 C20 108.0 . .
N4 C21 C22 122.7(4) . .
C20 C21 C22 129.3(4) . .
C21 N4 N3 108.0 . .
C21 N4 Cu5 128.9(3) . .
N3 N4 Cu5 122.5(3) . .
C19 N3 N4 108.0 . .
C19 N3 Cu4 134.4(3) . .
N4 N3 Cu4 117.6(3) . .
N5 C24 C25 108.0 . .
N5 C24 C23 122.1(5) . .
C25 C24 C23 129.9(5) . .
C24 C25 C26 108.0 . .
C24 C25 C28 126.2(4) . .
C26 C25 C28 125.8(4) . .
N6 C26 C25 108.0 . .
N6 C26 C27 120.7(4) . .
C25 C26 C27 131.3(4) . .
C26 N6 N5 108.0 . .
C26 N6 Cu3 130.4(3) . .
N5 N6 Cu3 121.3(3) . .
C24 N5 N6 108.0 . .
C24 N5 Cu2 127.2(3) . .
N6 N5 Cu2 124.5(3) . .
C29 C28 C25 117.3(5) . .
C30 C29 C34 120.0 . .
C30 C29 C28 119.4(4) . .
C34 C29 C28 120.6(4) . .
C31 C30 C29 120.0 . .
C30 C31 C32 120.0 . .
C33 C32 C31 120.0 . .
C34 C33 C32 120.0 . .
C34 C33 C35 118.7(4) . .
C32 C33 C35 121.0(4) . .
C33 C34 C29 120.0 . .
C33 C35 C38 121.0(5) . .
N7 C37 C38 108.0 . .
N7 C37 C36 123.7(4) . .
C38 C37 C36 128.3(4) . .
C39 C38 C37 108.0 . .
C39 C38 C35 129.1(4) . .
C37 C38 C35 122.9(4) . .
C38 C39 N8 108.0 . .
C38 C39 C40 131.5(4) . .
N8 C39 C40 120.5(4) . .
N7 N8 C39 108.0 . .
N7 N8 Cu6 116.7(3) . .
C39 N8 Cu6 133.9(3) . .
C37 N7 N8 108.0 . .
C37 N7 Cu5 132.3(3) . .
N8 N7 Cu5 118.4(3) . .
C43 C42 N9 108.0 . .
C43 C42 C41 131.2(4) . .
N9 C42 C41 120.8(4) . .
C44 C43 C42 108.0 . .
C44 C43 C46 124.5(5) . .
C42 C43 C46 127.5(5) . .
N10 C44 C43 108.0 . .
N10 C44 C45 122.2(4) . .
C43 C44 C45 129.8(4) . .
C44 N10 N9 108.0 . .
C44 N10 Cu1 130.8(3) . .
N9 N10 Cu1 120.9(3) . .
N10 N9 C42 108.0 . .
N10 N9 Cu3 117.2(3) . .
C42 N9 Cu3 134.6(3) . .
C47 C46 C43 118.3(8) . .
C48 C47 C52 120.0 . .
C48 C47 C46 121.5(4) . .
C52 C47 C46 118.0(4) . .
C49 C48 C47 120.0 . .
C48 C49 C50 120.0 . .
C49 C50 C51 120.0 . .
C52 C51 C50 120.0 . .
C52 C51 C53 118.2(5) . .
C50 C51 C53 121.8(5) . .
C51 C52 C47 120.0 . .
C51 C53 C56 114.6(8) . .
C56 C55 N11 108.0 . .
C56 C55 C54 131.9(4) . .
N11 C55 C54 120.1(4) . .
C55 C56 C57 108.0 . .
C55 C56 C53 127.9(5) . .
C57 C56 C53 124.1(5) . .
N12 C57 C56 108.0 . .
N12 C57 C58 122.6(5) . .
C56 C57 C58 129.4(5) . .
N11 N12 C57 108.0 . .
N11 N12 Cu4 116.8(7) . .
C57 N12 Cu4 135.1(7) . .
N12 N11 C55 108.0 . .
N12 N11 Cu6 124.6(6) . .
C55 N11 Cu6 127.4(6) . .
N10' Cu1' N1' 155.2(7) . .
N2' Cu2' N5' 175.5(6) . .
N2' Cu2' Cu3' 110.0(3) . .
N5' Cu2' Cu3' 69.7(4) . .
N9' Cu3' N6' 164.2(7) . .
N9' Cu3' Cu2' 134.6(6) . .
N6' Cu3' Cu2' 61.1(4) . .
N12' Cu4' N3' 173.2(10) . .
N12' Cu4' Cu5' 91.2(10) . 13_656
N3' Cu4' Cu5' 95.6(3) . 13_656
N7' Cu5' N4' 170.5(5) . .
N7' Cu5' Cu4' 96.7(4) . 13_656
N4' Cu5' Cu4' 92.7(3) . 13_656
N8' Cu6' N11' 160.6(10) . .
C6' S1' C3' 103.7(4) . .
C12' S2' C9' 100.7(10) . .
C15' S3' C20' 104.4(4) . .
C3' C2' N1' 108.0 . .
C3' C2' C1' 127.0(6) . .
N1' C2' C1' 125.0(6) . .
C4' C3' C2' 108.0 . .
C4' C3' S1' 126.1(6) . .
C2' C3' S1' 125.9(6) . .
C3' C4' N2' 108.0 . .
C3' C4' C5' 127.3(6) . .
N2' C4' C5' 124.7(6) . .
N1' N2' C4' 108.0 . .
N1' N2' Cu2' 124.1(5) . .
C4' N2' Cu2' 127.9(5) . .
N2' N1' C2' 108.0 . .
N2' N1' Cu1' 132.3(6) . .
C2' N1' Cu1' 119.4(6) . .
C7' C6' C11' 120.0 . .
C7' C6' S1' 120.8(6) . .
C11' C6' S1' 119.2(6) . .
C6' C7' C8' 120.0 . .
C7' C8' C9' 120.0 . .
C10' C9' C8' 120.0 . .
C10' C9' S2' 116.6(7) . .
C8' C9' S2' 123.4(7) . .
C11' C10' C9' 120.0 . .
C10' C11' C6' 120.0 . .
C13' C12' C17' 120.0 . .
C13' C12' S2' 132.9(9) . .
C17' C12' S2' 106.8(9) . .
C14' C13' C12' 120.0 . .
C13' C14' C15' 120.0 . .
C16' C15' C14' 120.0 . .
C16' C15' S3' 117.9(6) . .
C14' C15' S3' 122.1(6) . .
C15' C16' C17' 120.0 . .
C16' C17' C12' 120.0 . .
C20' C19' N3' 108.0 . .
C20' C19' C18' 127.4(6) . .
N3' C19' C18' 124.6(6) . .
C21' C20' C19' 108.0 . .
C21' C20' S3' 122.4(6) . .
C19' C20' S3' 129.6(6) . .
C20' C21' N4' 108.0 . .
C20' C21' C22' 128.0(6) . .
N4' C21' C22' 124.0(6) . .
N3' N4' C21' 108.0 . .
N3' N4' Cu5' 122.0(5) . .
C21' N4' Cu5' 130.0(5) . .
N4' N3' C19' 108.0 . .
N4' N3' Cu4' 115.8(5) . .
C19' N3' Cu4' 134.5(5) . .
N5' C24' C25' 108.0 . .
N5' C24' C23' 124.9(6) . .
C25' C24' C23' 127.1(6) . .
C26' C25' C24' 108.0 . .
C26' C25' C28' 126.2(5) . .
C24' C25' C28' 125.8(5) . .
C25' C26' N6' 108.0 . .
C25' C26' C27' 128.4(6) . .
N6' C26' C27' 123.6(6) . .
N5' N6' C26' 108.0 . .
N5' N6' Cu3' 110.6(6) . .
C26' N6' Cu3' 141.4(6) . .
C24' N5' N6' 108.0 . .
C24' N5' Cu2' 133.4(6) . .
N6' N5' Cu2' 118.6(6) . .
C29' C28' C25' 113.5(7) . .
C30' C29' C34' 120.0 . .
C30' C29' C28' 121.6(5) . .
C34' C29' C28' 118.4(5) . .
C29' C30' C31' 120.0 . .
C32' C31' C30' 120.0 . .
C31' C32' C33' 120.0 . .
C32' C33' C34' 120.0 . .
C32' C33' C35' 124.6(7) . .
C34' C33' C35' 114.8(7) . .
C33' C34' C29' 120.0 . .
C33' C35' C38' 127.6(9) . .
C38' C37' N7' 108.0 . .
C38' C37' C36' 127.9(5) . .
N7' C37' C36' 124.1(5) . .
C37' C38' C39' 108.0 . .
C37' C38' C35' 126.1(5) . .
C39' C38' C35' 125.9(5) . .
C38' C39' N8' 108.0 . .
C38' C39' C40' 128.6(6) . .
N8' C39' C40' 123.4(6) . .
C39' N8' N7' 108.0 . .
C39' N8' Cu6' 126.8(5) . .
N7' N8' Cu6' 121.5(6) . .
C37' N7' N8' 108.0 . .
C37' N7' Cu5' 127.5(5) . .
N8' N7' Cu5' 117.8(5) . .
C43' C42' N9' 108.0 . .
C43' C42' C41' 128.1(6) . .
N9' C42' C41' 123.9(6) . .
C42' C43' C44' 108.0 . .
C42' C43' C46' 126.6(6) . .
C44' C43' C46' 125.4(6) . .
N10' C44' C43' 108.0 . .
N10' C44' C45' 124.4(6) . .
C43' C44' C45' 127.6(6) . .
C44' N10' N9' 108.0 . .
C44' N10' Cu1' 131.3(8) . .
N9' N10' Cu1' 120.4(8) . .
N10' N9' C42' 108.0 . .
N10' N9' Cu3' 119.0(8) . .
C42' N9' Cu3' 132.3(8) . .
C47' C46' C43' 109.8(15) . .
C48' C47' C52' 120.0 . .
C48' C47' C46' 119.9(6) . .
C52' C47' C46' 118.6(6) . .
C47' C48' C49' 120.0 . .
C50' C49' C48' 120.0 . .
C51' C50' C49' 120.0 . .
C50' C51' C52' 120.0 . .
C50' C51' C53' 121.2(9) . .
C52' C51' C53' 118.1(9) . .
C51' C52' C47' 120.0 . .
C51' C53' C56' 115.8(19) . .
C56' C55' N11' 108.0 . .
C56' C55' C54' 127.8(6) . .
N11' C55' C54' 124.2(6) . .
C57' C56' C55' 108.0 . .
C57' C56' C53' 125.5(6) . .
C55' C56' C53' 126.5(6) . .
C56' C57' N12' 108.0 . .
C56' C57' C58' 127.3(6) . .
N12' C57' C58' 124.7(6) . .
C57' N12' N11' 108.0 . .
C57' N12' Cu4' 123.9(13) . .
N11' N12' Cu4' 127.1(15) . .
C55' N11' N12' 108.0 . .
C55' N11' Cu6' 136.5(10) . .
N12' N11' Cu6' 113.9(10) . .
N17 Cu7 N13 178.9(2) 3_656 .
N15 Cu8 N14 175.7(2) . .
N16 Cu9 N18 178.36(19) . 3_656
C61 S4 C64 102.3(2) . .
C67 S5 C67 108.5(3) . 3_656
C60 N13 N14 108.6(4) . .
C60 N13 Cu7 132.1(4) . .
N14 N13 Cu7 119.1(3) . .
C62 N14 N13 108.5(4) . .
C62 N14 Cu8 132.3(4) . .
N13 N14 Cu8 118.7(3) . .
C71 N15 N16 108.4(4) . .
C71 N15 Cu8 131.8(3) . .
N16 N15 Cu8 119.7(3) . .
C73 N16 N15 107.1(4) . .
C73 N16 Cu9 133.3(3) . .
N15 N16 Cu9 119.4(3) . .
C84 N17 N18 108.5(4) . .
C84 N17 Cu7 131.8(4) . 3_656
N18 N17 Cu7 119.7(3) . 3_656
C86 N18 N17 107.6(4) . .
C86 N18 Cu9 133.0(4) . 3_656
N17 N18 Cu9 119.4(3) . 3_656
N13 C60 C61 107.9(5) . .
N13 C60 C59 122.6(5) . .
C61 C60 C59 129.5(5) . .
C60 C61 C62 106.8(4) . .
C60 C61 S4 125.8(5) . .
C62 C61 S4 127.5(4) . .
N14 C62 C61 108.2(5) . .
N14 C62 C63 121.4(6) . .
C61 C62 C63 130.3(6) . .
C65 C64 C69 118.2(5) . .
C65 C64 S4 123.7(4) . .
C69 C64 S4 118.1(4) . .
C66 C65 C64 121.4(5) . .
C65 C66 C67 119.5(5) . .
C68 C67 C66 118.5(5) . .
C68 C67 S5 116.0(4) . .
C66 C67 S5 125.0(4) . .
C67 C68 C69 121.7(5) . .
C68 C69 C64 120.4(5) . .
N15 C71 C72 109.6(4) . .
N15 C71 C70 121.7(5) . .
C72 C71 C70 128.7(5) . .
C71 C72 C73 104.5(5) . .
C71 C72 C75 125.9(5) . .
C73 C72 C75 129.6(5) . .
N16 C73 C72 110.4(4) . .
N16 C73 C74 119.9(5) . .
C72 C73 C74 129.7(5) . .
C72 C75 C76 113.8(4) . .
C81 C76 C77 117.9(6) . .
C81 C76 C75 119.6(5) . .
C77 C76 C75 122.5(5) . .
C78 C77 C76 121.0(5) . .
C77 C78 C79 120.8(6) . .
C78 C79 C80 119.4(6) . .
C81 C80 C79 119.1(5) . .
C81 C80 C82 119.9(6) . .
C79 C80 C82 121.0(6) . .
C80 C81 C76 121.8(5) . .
C85 C82 C80 114.3(5) . .
N17 C84 C85 109.7(5) . .
N17 C84 C83 120.5(5) . .
C85 C84 C83 129.8(5) . .
C84 C85 C86 104.4(5) . .
C84 C85 C82 126.4(6) . .
C86 C85 C82 129.2(5) . .
N18 C86 C85 109.8(5) . .
N18 C86 C87 119.6(5) . .
C85 C86 C87 130.5(5) . .
C88 O1 C91 108.6(10) . .
O1 C88 C89 100.1(19) . .
C88 C89 C90 102.4(9) . .
C91 C90 C89 102.7(9) . .
O1 C91 C90 91(2) . .

loop_
_geom_bond_atom_site_label_1
_geom_bond_atom_site_label_2
_geom_bond_distance
_geom_bond_site_symmetry_2
Cu1 N1 1.761(5) .
Cu1 N10 1.935(8) .
Cu1 Cu2 2.816(3) .
Cu2 N2 1.881(5) .
Cu2 N5 1.901(5) .
Cu3 N6 1.789(5) .
Cu3 N9 1.836(7) .
Cu4 N3 1.851(5) .
Cu4 N12 1.951(11) .
Cu5 N7 1.828(4) .
Cu5 N4 1.860(5) .
Cu6 N11 1.791(11) .
Cu6 N8 1.949(6) .
S1 C3 1.778(5) .
S1 C6 1.780(4) .
S2 C9 1.654(11) .
S2 C12 1.846(10) .
S3 C15 1.780(4) .
S3 C20 1.815(5) .
C1 C2 1.499(6) .
C2 C3 1.3500 .
C2 N1 1.3500 .
C3 C4 1.3500 .
C4 N2 1.3500 .
C4 C5 1.495(5) .
N2 N1 1.3500 .
C6 C7 1.3900 .
C6 C11 1.3900 .
C7 C8 1.3900 .
C8 C9 1.3900 .
C9 C10 1.3900 .
C10 C11 1.3900 .
C12 C13 1.3900 .
C12 C17 1.3900 .
C13 C14 1.3900 .
C14 C15 1.3900 .
C15 C16 1.3900 .
C16 C17 1.3900 .
C18 C19 1.499(6) .
C19 N3 1.3500 .
C19 C20 1.3500 .
C20 C21 1.3500 .
C21 N4 1.3500 .
C21 C22 1.493(5) .
N4 N3 1.3500 .
C23 C24 1.507(5) .
C24 N5 1.3500 .
C24 C25 1.3500 .
C25 C26 1.3500 .
C25 C28 1.511(5) .
C26 N6 1.3500 .
C26 C27 1.502(6) .
N6 N5 1.3500 .
C28 C29 1.510(6) .
C29 C30 1.3900 .
C29 C34 1.3900 .
C30 C31 1.3900 .
C31 C32 1.3900 .
C32 C33 1.3900 .
C33 C34 1.3900 .
C33 C35 1.487(5) .
C35 C38 1.511(5) .
C36 C37 1.492(5) .
C37 N7 1.3500 .
C37 C38 1.3500 .
C38 C39 1.3500 .
C39 N8 1.3500 .
C39 C40 1.510(6) .
N8 N7 1.3500 .
C41 C42 1.492(6) .
C42 C43 1.3500 .
C42 N9 1.3500 .
C43 C44 1.3500 .
C43 C46 1.525(5) .
C44 N10 1.3500 .
C44 C45 1.490(6) .
N10 N9 1.3500 .
C46 C47 1.512(6) .
C47 C48 1.3900 .
C47 C52 1.3900 .
C48 C49 1.3900 .
C49 C50 1.3900 .
C50 C51 1.3900 .
C51 C52 1.3900 .
C51 C53 1.506(5) .
C53 C56 1.522(5) .
C54 C55 1.504(6) .
C55 C56 1.3500 .
C55 N11 1.3500 .
C56 C57 1.3500 .
C57 N12 1.3500 .
C57 C58 1.497(6) .
N12 N11 1.3500 .
Cu1' N10' 1.727(17) .
Cu1' N1' 2.170(9) .
Cu2' N2' 1.834(9) .
Cu2' N5' 1.843(9) .
Cu2' Cu3' 3.036(8) .
Cu3' N9' 1.865(15) .
Cu3' N6' 2.197(10) .
Cu4' N12' 1.80(2) .
Cu4' N3' 1.838(8) .
Cu4' Cu5' 2.560(4) 13_656
Cu5' N7' 1.852(9) .
Cu5' N4' 1.858(8) .
Cu5' Cu4' 2.560(4) 13_656
Cu6' N8' 1.746(10) .
Cu6' N11' 2.05(2) .
S1' C6' 1.788(8) .
S1' C3' 1.842(9) .
S2' C12' 1.664(19) .
S2' C9' 1.97(2) .
S3' C15' 1.769(9) .
S3' C20' 1.778(9) .
C1' C2' 1.499(6) .
C2' C3' 1.3500 .
C2' N1' 1.3500 .
C3' C4' 1.3500 .
C4' N2' 1.3500 .
C4' C5' 1.501(6) .
N2' N1' 1.3500 .
C6' C7' 1.3900 .
C6' C11' 1.3900 .
C7' C8' 1.3900 .
C8' C9' 1.3900 .
C9' C10' 1.3900 .
C10' C11' 1.3900 .
C12' C13' 1.3900 .
C12' C17' 1.3900 .
C13' C14' 1.3900 .
C14' C15' 1.3900 .
C15' C16' 1.3900 .
C16' C17' 1.3900 .
C18' C19' 1.499(6) .
C19' C20' 1.3500 .
C19' N3' 1.3500 .
C20' C21' 1.3500 .
C21' N4' 1.3500 .
C21' C22' 1.497(6) .
N4' N3' 1.3500 .
C23' C24' 1.495(6) .
C24' N5' 1.3500 .
C24' C25' 1.3500 .
C25' C26' 1.3500 .
C25' C28' 1.512(6) .
C26' N6' 1.3500 .
C26' C27' 1.500(6) .
N6' N5' 1.3500 .
C28' C29' 1.502(6) .
C29' C30' 1.3900 .
C29' C34' 1.3900 .
C30' C31' 1.3900 .
C31' C32' 1.3900 .
C32' C33' 1.3900 .
C33' C34' 1.3900 .
C33' C35' 1.446(7) .
C35' C38' 1.516(6) .
C36' C37' 1.500(6) .
C37' C38' 1.3500 .
C37' N7' 1.3500 .
C38' C39' 1.3500 .
C39' N8' 1.3500 .
C39' C40' 1.506(6) .
N8' N7' 1.3500 .
C41' C42' 1.495(6) .
C42' C43' 1.3500 .
C42' N9' 1.3500 .
C43' C44' 1.3500 .
C43' C46' 1.510(6) .
C44' N10' 1.3500 .
C44' C45' 1.495(6) .
N10' N9' 1.3500 .
C46' C47' 1.507(7) .
C47' C48' 1.3900 .
C47' C52' 1.3900 .
C48' C49' 1.3900 .
C49' C50' 1.3900 .
C50' C51' 1.3900 .
C51' C52' 1.3900 .
C51' C53' 1.495(9) .
C53' C56' 1.506(6) .
C54' C55' 1.501(6) .
C55' C56' 1.3500 .
C55' N11' 1.3500 .
C56' C57' 1.3500 .
C57' N12' 1.3500 .
C57' C58' 1.498(6) .
N12' N11' 1.3500 .
Cu7 N17 1.855(4) 3_656
Cu7 N13 1.866(4) .
Cu8 N15 1.843(4) .
Cu8 N14 1.855(4) .
Cu9 N16 1.855(4) .
Cu9 N18 1.861(4) 3_656
S4 C61 1.760(5) .
S4 C64 1.787(6) .
S5 C67 1.784(5) .
S5 C67 1.784(5) 3_656
N13 C60 1.349(6) .
N13 N14 1.363(6) .
N14 C62 1.341(6) .
N15 C71 1.348(7) .
N15 N16 1.387(5) .
N16 C73 1.347(7) .
N17 C84 1.341(7) .
N17 N18 1.377(6) .
N17 Cu7 1.855(4) 3_656
N18 C86 1.345(6) .
N18 Cu9 1.861(4) 3_656
C59 C60 1.462(8) .
C60 C61 1.380(8) .
C61 C62 1.386(9) .
C62 C63 1.510(10) .
C64 C65 1.391(8) .
C64 C69 1.396(7) .
C65 C66 1.378(8) .
C66 C67 1.411(7) .
C67 C68 1.374(8) .
C68 C69 1.372(8) .
C70 C71 1.486(7) .
C71 C72 1.395(7) .
C72 C73 1.396(7) .
C72 C75 1.498(7) .
C73 C74 1.501(7) .
C75 C76 1.513(8) .
C76 C81 1.395(7) .
C76 C77 1.398(8) .
C77 C78 1.374(9) .
C78 C79 1.380(9) .
C79 C80 1.411(9) .
C80 C81 1.379(8) .
C80 C82 1.518(7) .
C82 C85 1.502(7) .
C83 C84 1.498(8) .
C84 C85 1.394(8) .
C85 C86 1.401(8) .
C86 C87 1.505(8) .
O1 C88 1.443(10) .
O1 C91 1.445(10) .
C88 C89 1.526(10) .
C89 C90 1.537(10) .
C90 C91 1.520(10) .
